data_7043542
loop_
_publ_author_name
'chen, ming-tsz'
'Chen, Chi-Tien'

_publ_section_title
;
 An Unprecedented Zn10O4 Heteroadamantane Cage Containing
 Anilido-Pyridinate Ligand and its Activities for Ring Opening
 Polymerization of L-Lactide and \e-Caprolactone
;
_journal_name_full 'Dalton Trans.'
_journal_paper_doi 10.1039/C7DT01925D
_journal_year 2017
_chemical_formula_moiety 'C72 H108 N16 O12 Zn10'
_chemical_formula_sum 'C72 H108 N16 O12 Zn10'
_chemical_formula_weight 2043.44
_space_group_crystal_system monoclinic
_space_group_IT_number 15
_space_group_name_Hall '-C 2yc'
_space_group_name_H-M_alt 'C 1 2/c 1'
_symmetry_space_group_name_Hall '-C 2yc'
_symmetry_space_group_name_H-M 'C 1 2/c 1'
_atom_sites_solution_hydrogens mixed
_audit_block_doi 10.5517/ccdc.csd.cc1nw6vl
_audit_creation_method SHELXL-2014/7
_audit_update_record
;
2017-07-05 deposited with the CCDC.
2017-07-07 downloaded from the CCDC.
;
_cell_angle_alpha 90
_cell_angle_beta 127.0700(15)
_cell_angle_gamma 90
_cell_formula_units_Z 4
_cell_length_a 35.581(2)
_cell_length_b 12.7359(3)
_cell_length_c 25.616(4)
_cell_measurement_reflns_used 10647
_cell_measurement_temperature 150(2)
_cell_measurement_theta_max 29.1496
_cell_measurement_theta_min 2.6118
_cell_volume 9262.1(16)
_computing_cell_refinement
; 
CrysAlis CCD, Oxford Diffraction Ltd., 
Version 1.171.32.29 (release 10-06-2008 CrysAlis171 .NET) 
(compiled Jun 10 2008,16:49:55) 
;
_computing_data_collection
; 
CrysAlis CCD, Oxford Diffraction Ltd., 
Version 1.171.32.29 (release 10-06-2008 CrysAlis171 .NET) 
(compiled Jun 10 2008,16:49:55) 
;
_computing_data_reduction
; 
CrysAlis CCD, Oxford Diffraction Ltd., 
Version 1.171.32.29 (release 10-06-2008 CrysAlis171 .NET) 
(compiled Jun 10 2008,16:49:55) 
;
_computing_molecular_graphics 'Bruker SHELXTL'
_computing_publication_material 'Bruker SHELXTL'
_computing_structure_refinement 'SHELXL-2014/7 (Sheldrick, 2014)'
_computing_structure_solution 'SHELXL-2014/7 (Sheldrick, 2014)'
_diffrn_ambient_temperature 150(2)
_diffrn_measured_fraction_theta_full 0.992
_diffrn_measured_fraction_theta_max 0.992
_diffrn_measurement_device_type 'CCD area detector'
_diffrn_measurement_method 'phi and omega scans'
_diffrn_radiation_type MoK\a
_diffrn_radiation_wavelength 0.71073
_diffrn_reflns_av_R_equivalents 0.0502
_diffrn_reflns_av_unetI/netI 0.0990
_diffrn_reflns_Laue_measured_fraction_full 0.992
_diffrn_reflns_Laue_measured_fraction_max 0.992
_diffrn_reflns_limit_h_max 43
_diffrn_reflns_limit_h_min -42
_diffrn_reflns_limit_k_max 15
_diffrn_reflns_limit_k_min -15
_diffrn_reflns_limit_l_max 29
_diffrn_reflns_limit_l_min -31
_diffrn_reflns_number 34749
_diffrn_reflns_point_group_measured_fraction_full 0.992
_diffrn_reflns_point_group_measured_fraction_max 0.992
_diffrn_reflns_theta_full 25.999
_diffrn_reflns_theta_max 25.999
_diffrn_reflns_theta_min 2.681
_diffrn_source 'fine-focus sealed tube'
_exptl_absorpt_coefficient_mu 2.600
_exptl_absorpt_correction_T_max 0.6244
_exptl_absorpt_correction_T_min 0.5093
_exptl_absorpt_correction_type multi-scan
_exptl_absorpt_process_details
; 
CrysAlis RED, Oxford Diffraction Ltd., 
Version 1.171.32.29 (release 10-06-2008 CrysAlis171 .NET) 
(compiled Jun 10 2008,16:49:55) 
Empirical absorption correction using spherical harmonics, 
 implemented in SCALE3 ABSPACK scaling algorithm. 
;
_exptl_crystal_colour colorless
_exptl_crystal_density_diffrn 1.465
_exptl_crystal_density_method 'not measured'
_exptl_crystal_description parallelpied
_exptl_crystal_F_000 4192
_exptl_crystal_size_max 0.300
_exptl_crystal_size_mid 0.200
_exptl_crystal_size_min 0.100
_refine_diff_density_max 0.842
_refine_diff_density_min -1.275
_refine_diff_density_rms 0.093
_refine_ls_extinction_method none
_refine_ls_goodness_of_fit_ref 0.895
_refine_ls_hydrogen_treatment constr
_refine_ls_matrix_type full
_refine_ls_number_parameters 549
_refine_ls_number_reflns 9039
_refine_ls_number_restraints 610
_refine_ls_restrained_S_all 0.929
_refine_ls_R_factor_all 0.0793
_refine_ls_R_factor_gt 0.0407
_refine_ls_shift/su_max 0.011
_refine_ls_shift/su_mean 0.000
_refine_ls_structure_factor_coef Fsqd
_refine_ls_weighting_details 'w=1/[\s^2^(Fo^2^)+(0.0464P)^2^] where P=(Fo^2^+2Fc^2^)/3'
_refine_ls_weighting_scheme calc
_refine_ls_wR_factor_gt 0.0907
_refine_ls_wR_factor_ref 0.0958
_reflns_Friedel_coverage 0.000
_reflns_number_gt 5301
_reflns_number_total 9039
_reflns_threshold_expression 'I > 2\s(I)'
_cod_data_source_file c7dt01925d2.cif
_cod_data_source_block ctc351c_sq
_cod_depositor_comments
;
The following automatic conversions were performed:

'_exptl_absorpt_correction_type' value 'multi-scan ' changed to
'multi-scan' according to
/home/data/users/saulius/crontab/automatic-downloads/rss-feeds/RSC/lib/dictionaries/cif_core.dic
dictionary named 'cif_core.dic' version 2.4.2 from 2011-04-26.

Automatic conversion script
Id: cif_fix_values 4973 2017-02-22 13:04:09Z antanas 
;
_cod_original_cell_volume 9262.0(14)
_cod_database_code 7043542
_shelx_shelxl_version_number 2014/7
_shelx_space_group_comment
;
The symmetry employed for this shelxl refinement is uniquely defined
by the following loop, which should always be used as a source of
symmetry information in preference to the above space-group names.
They are only intended as comments.
;
_shelx_estimated_absorpt_t_min 0.509
_shelx_estimated_absorpt_t_max 0.781

loop_
_space_group_symop_operation_xyz
'x, y, z'
'-x, y, -z+1/2'
'x+1/2, y+1/2, z'
'-x+1/2, y+1/2, -z+1/2'
'-x, -y, -z'
'x, -y, z-1/2'
'-x+1/2, -y+1/2, -z'
'x+1/2, -y+1/2, z-1/2'

loop_
_atom_site_label
_atom_site_type_symbol
_atom_site_fract_x
_atom_site_fract_y
_atom_site_fract_z
_atom_site_U_iso_or_equiv
_atom_site_adp_type
_atom_site_occupancy
_atom_site_site_symmetry_order
_atom_site_calc_flag
_atom_site_refinement_flags_posn
_atom_site_refinement_flags_adp
_atom_site_refinement_flags_occupancy
_atom_site_disorder_assembly
_atom_site_disorder_group
Zn1 Zn 0.03486(2) 0.95510(4) 0.15823(3) 0.02535(14) Uani 1 1 d . . . . .
Zn2 Zn 0.0000 0.93955(5) 0.2500 0.02245(18) Uani 1 2 d S T P . .
Zn3 Zn -0.02559(2) 0.79991(4) 0.13783(3) 0.02246(13) Uani 1 1 d . . . . .
Zn4 Zn 0.0000 0.64336(5) 0.2500 0.02234(19) Uani 1 2 d S T P . .
Zn5 Zn 0.08154(2) 0.78358(4) 0.29002(3) 0.02299(14) Uani 1 1 d . . . . .
Zn6 Zn 0.10955(2) 0.63015(4) 0.38066(3) 0.02857(15) Uani 1 1 d . . . . .
O1 O -0.0905(2) 0.5361(4) -0.0376(3) 0.0726(17) Uani 0.75 1 d . U P A 1
O1' O -0.1024(6) 0.6629(12) -0.0295(8) 0.055(4) Uani 0.25 1 d . U P A 2
O2 O 0.20392(13) 0.6887(4) 0.2781(2) 0.0749(12) Uani 1 1 d . U . . .
O3 O 0.1977(5) 1.0599(8) 0.3214(8) 0.135(6) Uani 0.4 1 d D U P B 1
O3' O 0.2221(3) 0.9743(8) 0.3757(4) 0.117(3) Uani 0.6 1 d D U P B 2
O4 O -0.12808(13) 0.9083(4) -0.08530(18) 0.0747(14) Uani 1 1 d D U . . .
O5 O 0.03166(9) 0.8668(2) 0.21948(14) 0.0213(7) Uani 1 1 d . U . . .
O6 O 0.05124(9) 0.7161(2) 0.32833(14) 0.0205(7) Uani 1 1 d . U . . .
N1 N 0.04889(13) 0.8428(3) 0.11357(18) 0.0249(9) Uani 1 1 d . . . . .
N2 N -0.00534(13) 0.7173(3) 0.09399(19) 0.0278(9) Uani 1 1 d . . . . .
N3 N 0.03539(12) 0.5444(3) 0.22955(18) 0.0259(9) Uani 1 1 d . . . . .
N4 N 0.10588(12) 0.6388(3) 0.28702(18) 0.0261(9) Uani 1 1 d . . . . .
N5 N 0.15976(12) 0.7441(3) 0.43730(19) 0.0288(10) Uani 1 1 d . . . . .
N6 N 0.13669(13) 0.8677(3) 0.35716(19) 0.0319(10) Uani 1 1 d . . . . .
N7 N -0.04479(12) 1.0382(3) 0.17353(18) 0.0267(9) Uani 1 1 d . . . . .
N8 N -0.04718(12) 0.9448(3) 0.09312(18) 0.0233(9) Uani 1 1 d . . . . .
C1 C 0.02915(17) 0.7452(3) 0.0902(2) 0.0297(11) Uani 1 1 d . U . . .
C2 C 0.04587(18) 0.6817(4) 0.0623(2) 0.0359(12) Uani 1 1 d . U . . .
H2 H 0.0317 0.6154 0.0438 0.043 Uiso 1 1 calc R U . . .
C3 C 0.08211(19) 0.7157(4) 0.0621(3) 0.0440(13) Uani 1 1 d . U . . .
H3 H 0.0942 0.6716 0.0454 0.053 Uiso 1 1 calc R U . . .
C4 C 0.10193(18) 0.8168(4) 0.0868(3) 0.0413(13) Uani 1 1 d . U . . .
H4 H 0.1272 0.8423 0.0871 0.050 Uiso 1 1 calc R U . . .
C5 C 0.08330(17) 0.8742(4) 0.1095(2) 0.0327(11) Uani 1 1 d . U . . .
H5 H 0.0953 0.9433 0.1241 0.039 Uiso 1 1 calc R U . . .
C6 C -0.02921(18) 0.6174(4) 0.0639(2) 0.0364(12) Uani 1 1 d . U . . .
H6A H -0.0455 0.5942 0.0825 0.044 Uiso 1 1 calc R U . . .
H6B H -0.0055 0.5635 0.0747 0.044 Uiso 1 1 calc R U . . .
C7 C -0.0646(2) 0.6258(5) -0.0094(3) 0.0568(16) Uani 1 1 d . U . . .
H7AA H -0.0863 0.6849 -0.0202 0.068 Uiso 0.75 1 calc R U P A 1
H7AB H -0.0478 0.6419 -0.0283 0.068 Uiso 0.75 1 calc R U P A 1
H7BC H -0.0507 0.6692 -0.0259 0.068 Uiso 0.25 1 calc R U P A 2
H7BD H -0.0699 0.5547 -0.0283 0.068 Uiso 0.25 1 calc R U P A 2
C8 C -0.1288(3) 0.5462(8) -0.1066(4) 0.087(3) Uani 0.75 1 d . U P A 1
H8A H -0.1164 0.5682 -0.1302 0.130 Uiso 0.75 1 calc R U P A 1
H8B H -0.1513 0.5988 -0.1127 0.130 Uiso 0.75 1 calc R U P A 1
H8C H -0.1448 0.4784 -0.1237 0.130 Uiso 0.75 1 calc R U P A 1
C8' C -0.1351(9) 0.662(2) -0.0982(12) 0.074(6) Uani 0.25 1 d . U P A 2
H8'A H -0.1396 0.7331 -0.1151 0.111 Uiso 0.25 1 calc R U P A 2
H8'B H -0.1652 0.6337 -0.1109 0.111 Uiso 0.25 1 calc R U P A 2
H8'C H -0.1231 0.6169 -0.1163 0.111 Uiso 0.25 1 calc R U P A 2
C9 C 0.05677(17) 1.0986(3) 0.1599(2) 0.0345(12) Uani 1 1 d D U . . .
H9A H 0.0520 1.1444 0.1867 0.041 Uiso 1 1 calc R U . . .
H9B H 0.0909 1.0967 0.1807 0.041 Uiso 1 1 calc R U . . .
C10 C 0.03047(18) 1.1456(4) 0.0909(2) 0.0398(13) Uani 1 1 d D U . . .
H10A H 0.0323 1.0971 0.0628 0.060 Uiso 1 1 calc R U . . .
H10B H 0.0449 1.2128 0.0934 0.060 Uiso 1 1 calc R U . . .
H10C H -0.0026 1.1570 0.0725 0.060 Uiso 1 1 calc R U . . .
C11 C 0.08035(16) 0.5537(3) 0.2499(2) 0.0291(11) Uani 1 1 d . U . . .
C12 C 0.09831(18) 0.4712(4) 0.2333(3) 0.0395(12) Uani 1 1 d . U . . .
H12 H 0.1296 0.4760 0.2465 0.047 Uiso 1 1 calc R U . . .
C13 C 0.07191(18) 0.3861(4) 0.1990(3) 0.0452(14) Uani 1 1 d . U . . .
H13 H 0.0851 0.3318 0.1892 0.054 Uiso 1 1 calc R U . . .
C14 C 0.02563(18) 0.3776(4) 0.1779(3) 0.0403(13) Uani 1 1 d . U . . .
H14 H 0.0064 0.3189 0.1533 0.048 Uiso 1 1 calc R U . . .
C15 C 0.00945(17) 0.4585(3) 0.1946(2) 0.0322(11) Uani 1 1 d . U . . .
H15 H -0.0220 0.4544 0.1809 0.039 Uiso 1 1 calc R U . . .
C16 C 0.15437(16) 0.6454(4) 0.3072(2) 0.0334(12) Uani 1 1 d D U . . .
H16A H 0.1692 0.5751 0.3215 0.040 Uiso 1 1 calc R U . . .
H16B H 0.1729 0.6936 0.3449 0.040 Uiso 1 1 calc R U . . .
C17 C 0.15608(16) 0.6844(4) 0.2519(2) 0.0401(13) Uani 1 1 d D U . . .
H17A H 0.1389 0.6354 0.2143 0.048 Uiso 1 1 calc R U . . .
H17B H 0.1415 0.7548 0.2368 0.048 Uiso 1 1 calc R U . . .
C18 C 0.2105(2) 0.7287(6) 0.2334(3) 0.0808(13) Uani 1 1 d . U . . .
H18A H 0.1996 0.6772 0.1985 0.121 Uiso 1 1 calc R U . . .
H18B H 0.2441 0.7429 0.2559 0.121 Uiso 1 1 calc R U . . .
H18C H 0.1926 0.7939 0.2145 0.121 Uiso 1 1 calc R U . . .
C19 C 0.16513(16) 0.8435(4) 0.4203(3) 0.0333(11) Uani 1 1 d . U . . .
C20 C 0.20021(17) 0.9103(4) 0.4708(3) 0.0406(13) Uani 1 1 d . U . . .
H20 H 0.2042 0.9789 0.4604 0.049 Uiso 1 1 calc R U . . .
C21 C 0.22809(18) 0.8772(4) 0.5339(3) 0.0507(15) Uani 1 1 d . U . . .
H21 H 0.2515 0.9227 0.5673 0.061 Uiso 1 1 calc R U . . .
C22 C 0.22258(18) 0.7761(4) 0.5501(3) 0.0483(14) Uani 1 1 d . U . . .
H22 H 0.2419 0.7520 0.5941 0.058 Uiso 1 1 calc R U . . .
C23 C 0.18915(17) 0.7146(4) 0.5015(3) 0.0415(13) Uani 1 1 d . U . . .
H23 H 0.1856 0.6459 0.5124 0.050 Uiso 1 1 calc R U . . .
C24 C 0.1426(2) 0.9700(4) 0.3369(3) 0.0603(15) Uani 1 1 d . U . . .
H24A H 0.1554 1.0206 0.3733 0.072 Uiso 1 1 calc R U . . .
H24B H 0.1114 0.9962 0.2993 0.072 Uiso 1 1 calc R U . . .
C25 C 0.1766(2) 0.9637(6) 0.3169(4) 0.0941(18) Uani 1 1 d D U . . .
H25A H 0.2017 0.9119 0.3455 0.113 Uiso 0.4 1 calc R U P B 1
H25B H 0.1586 0.9377 0.2714 0.113 Uiso 0.4 1 calc R U P B 1
H25C H 0.1732 0.8955 0.2959 0.113 Uiso 0.6 1 calc R U P B 2
H25D H 0.1698 1.0209 0.2862 0.113 Uiso 0.6 1 calc R U P B 2
C26 C 0.2398(6) 1.0495(17) 0.3274(11) 0.141(7) Uani 0.45 1 d D U P B 1
H26A H 0.2665 1.0298 0.3720 0.211 Uiso 0.45 1 d R U P B 1
H26B H 0.2338 0.9935 0.2970 0.211 Uiso 0.45 1 d R U P B 1
H26C H 0.2471 1.1148 0.3151 0.211 Uiso 0.45 1 d R U P B 1
C26' C 0.2535(5) 0.9713(15) 0.3524(9) 0.125(5) Uani 0.55 1 d . U P B 2
H26D H 0.2765 0.9142 0.3745 0.187 Uiso 0.55 1 d R U P B 2
H26E H 0.2345 0.9616 0.3049 0.187 Uiso 0.55 1 d R U P B 2
H26F H 0.2701 1.0387 0.3644 0.187 Uiso 0.55 1 d R U P B 2
C27 C 0.12392(17) 0.4867(4) 0.4165(3) 0.0472(14) Uani 1 1 d D U . . .
H27A H 0.1271 0.4878 0.4577 0.057 Uiso 0.6 1 calc R U P C 1
H27B H 0.0968 0.4410 0.3852 0.057 Uiso 0.6 1 calc R U P C 1
H27C H 0.0972 0.4424 0.3827 0.057 Uiso 0.4 1 calc R U P D 2
H27D H 0.1517 0.4635 0.4194 0.057 Uiso 0.4 1 calc R U P D 2
C28 C 0.1686(2) 0.4371(6) 0.4308(5) 0.047(3) Uani 0.6 1 d D U P E 1
H28A H 0.1659 0.4347 0.3904 0.071 Uiso 0.6 1 calc R U P E 1
H28B H 0.1723 0.3656 0.4475 0.071 Uiso 0.6 1 calc R U P E 1
H28C H 0.1961 0.4793 0.4636 0.071 Uiso 0.6 1 calc R U P E 1
C28' C 0.1339(6) 0.4561(13) 0.4819(5) 0.082(4) Uani 0.4 1 d D U P E 2
H28D H 0.1636 0.4172 0.5087 0.123 Uiso 0.4 1 calc R U P E 2
H28E H 0.1082 0.4118 0.4735 0.123 Uiso 0.4 1 calc R U P E 2
H28F H 0.1362 0.5197 0.5052 0.123 Uiso 0.4 1 calc R U P E 2
C29 C -0.06016(16) 1.0302(3) 0.1104(2) 0.0259(10) Uani 1 1 d . U . . .
C30 C -0.08717(17) 1.1140(3) 0.0670(2) 0.0344(12) Uani 1 1 d . U . . .
H30 H -0.0981 1.1100 0.0228 0.041 Uiso 1 1 calc R U . . .
C31 C -0.09773(18) 1.2004(4) 0.0876(3) 0.0401(13) Uani 1 1 d . U . . .
H31 H -0.1160 1.2558 0.0579 0.048 Uiso 1 1 calc R U . . .
C32 C -0.08170(18) 1.2068(4) 0.1521(3) 0.0412(12) Uani 1 1 d . U . . .
H32 H -0.0885 1.2659 0.1677 0.049 Uiso 1 1 calc R U . . .
C33 C -0.05582(17) 1.1247(4) 0.1920(2) 0.0353(12) Uani 1 1 d . U . . .
H33 H -0.0447 1.1287 0.2362 0.042 Uiso 1 1 calc R U . . .
C34 C -0.06568(15) 0.9404(3) 0.0237(2) 0.0275(11) Uani 1 1 d . U . . .
H34A H -0.0466 0.8899 0.0192 0.033 Uiso 1 1 calc R U . . .
H34B H -0.0620 1.0104 0.0104 0.033 Uiso 1 1 calc R U . . .
C35 C -0.11628(17) 0.9087(4) -0.0217(2) 0.0368(13) Uani 1 1 d . U . . .
H35A H -0.1208 0.8380 -0.0102 0.044 Uiso 1 1 calc R U . . .
H35B H -0.1363 0.9592 -0.0192 0.044 Uiso 1 1 calc R U . . .
C36 C -0.17520(18) 0.8790(8) -0.1348(3) 0.126(3) Uani 1 1 d D U . . .
H36A H -0.1815 0.8842 -0.1776 0.188 Uiso 1 1 calc R U . . .
H36B H -0.1965 0.9259 -0.1336 0.188 Uiso 1 1 calc R U . . .
H36C H -0.1803 0.8065 -0.1275 0.188 Uiso 1 1 calc R U . . .

loop_
_atom_site_aniso_label
_atom_site_aniso_U_11
_atom_site_aniso_U_22
_atom_site_aniso_U_33
_atom_site_aniso_U_23
_atom_site_aniso_U_13
_atom_site_aniso_U_12
Zn1 0.0369(3) 0.0154(3) 0.0270(3) -0.0007(2) 0.0210(3) -0.0022(2)
Zn2 0.0321(4) 0.0157(4) 0.0193(4) 0.000 0.0154(4) 0.000
Zn3 0.0289(3) 0.0136(2) 0.0227(3) -0.0006(2) 0.0143(2) -0.0004(2)
Zn4 0.0241(4) 0.0130(3) 0.0250(4) 0.000 0.0122(4) 0.000
Zn5 0.0248(3) 0.0153(3) 0.0234(3) -0.0004(2) 0.0116(2) -0.0007(2)
Zn6 0.0293(3) 0.0169(3) 0.0295(3) 0.0037(3) 0.0124(3) 0.0035(2)
O1 0.098(4) 0.044(3) 0.059(4) -0.016(3) 0.038(3) -0.013(3)
O1' 0.053(7) 0.054(8) 0.057(8) -0.006(6) 0.032(6) 0.003(6)
O2 0.0377(18) 0.137(3) 0.054(2) 0.020(2) 0.0295(17) 0.003(2)
O3 0.115(8) 0.132(9) 0.144(10) 0.030(7) 0.071(7) -0.025(7)
O3' 0.118(5) 0.123(5) 0.125(6) 0.033(5) 0.082(4) 0.013(5)
O4 0.071(3) 0.114(3) 0.024(2) -0.013(2) 0.020(2) -0.045(3)
O5 0.0257(16) 0.0158(14) 0.0210(17) 0.0021(13) 0.0134(14) 0.0017(13)
O6 0.0206(15) 0.0134(14) 0.0221(17) 0.0042(13) 0.0100(13) 0.0056(13)
N1 0.036(2) 0.0183(19) 0.024(2) 0.0008(17) 0.020(2) 0.0022(17)
N2 0.043(2) 0.0127(18) 0.033(2) -0.0036(18) 0.025(2) -0.0003(18)
N3 0.025(2) 0.0149(18) 0.030(2) -0.0039(18) 0.0132(19) 0.0003(17)
N4 0.022(2) 0.0209(19) 0.027(2) -0.0045(18) 0.0101(18) -0.0005(17)
N5 0.024(2) 0.027(2) 0.024(2) -0.0025(18) 0.0077(19) 0.0013(18)
N6 0.032(2) 0.019(2) 0.031(3) 0.0017(19) 0.012(2) -0.0027(18)
N7 0.039(2) 0.0205(19) 0.021(2) 0.0057(18) 0.018(2) 0.0087(18)
N8 0.032(2) 0.0157(18) 0.023(2) 0.0016(17) 0.0173(19) 0.0037(17)
C1 0.042(2) 0.022(2) 0.029(2) 0.0050(19) 0.024(2) 0.0048(19)
C2 0.051(3) 0.026(2) 0.036(2) 0.000(2) 0.029(2) 0.001(2)
C3 0.053(3) 0.044(3) 0.036(3) 0.003(2) 0.028(2) 0.016(2)
C4 0.044(3) 0.047(3) 0.038(3) 0.010(2) 0.028(2) 0.008(2)
C5 0.041(2) 0.027(2) 0.035(3) 0.003(2) 0.026(2) 0.003(2)
C6 0.054(3) 0.025(2) 0.040(3) -0.006(2) 0.033(2) -0.010(2)
C7 0.065(3) 0.042(3) 0.050(3) -0.009(3) 0.027(3) -0.014(3)
C8 0.091(6) 0.076(6) 0.050(5) -0.019(5) 0.020(5) -0.022(5)
C8' 0.070(8) 0.065(8) 0.041(8) -0.017(8) 0.010(7) -0.013(8)
C9 0.049(3) 0.022(2) 0.037(3) -0.001(2) 0.029(2) -0.008(2)
C10 0.061(3) 0.025(3) 0.038(3) 0.001(2) 0.032(3) -0.008(3)
C11 0.031(2) 0.019(2) 0.035(2) -0.0011(19) 0.0192(19) 0.0000(19)
C12 0.037(2) 0.028(2) 0.053(3) -0.008(2) 0.027(2) 0.000(2)
C13 0.045(3) 0.029(2) 0.058(3) -0.014(2) 0.029(2) 0.003(2)
C14 0.045(3) 0.019(2) 0.050(3) -0.010(2) 0.025(2) -0.001(2)
C15 0.037(2) 0.024(2) 0.039(3) -0.003(2) 0.025(2) -0.002(2)
C16 0.026(2) 0.027(2) 0.037(3) -0.002(2) 0.014(2) 0.003(2)
C17 0.030(2) 0.045(3) 0.041(3) 0.000(2) 0.019(2) 0.005(2)
C18 0.0409(19) 0.139(3) 0.056(3) 0.019(2) 0.0260(18) 0.004(2)
C19 0.030(2) 0.025(2) 0.041(3) -0.001(2) 0.020(2) 0.0002(19)
C20 0.033(2) 0.029(2) 0.045(3) -0.002(2) 0.015(2) -0.002(2)
C21 0.037(3) 0.041(3) 0.047(3) -0.009(3) 0.011(2) -0.004(2)
C22 0.040(3) 0.050(3) 0.034(3) 0.001(2) 0.011(2) 0.004(2)
C23 0.041(2) 0.031(2) 0.037(3) -0.001(2) 0.015(2) -0.002(2)
C24 0.051(3) 0.031(3) 0.061(3) 0.013(3) 0.013(2) -0.008(3)
C25 0.074(3) 0.081(4) 0.114(4) 0.030(3) 0.050(3) -0.011(3)
C26 0.109(10) 0.111(10) 0.151(11) 0.056(9) 0.051(9) 0.006(9)
C26' 0.095(8) 0.152(10) 0.143(10) 0.062(9) 0.080(7) 0.026(8)
C27 0.048(3) 0.030(3) 0.050(3) 0.003(2) 0.022(3) -0.003(2)
C28 0.036(5) 0.021(4) 0.085(7) 0.014(4) 0.036(5) -0.001(4)
C28' 0.097(8) 0.071(8) 0.056(6) 0.019(7) 0.035(7) 0.005(8)
C29 0.035(2) 0.019(2) 0.028(2) 0.0011(19) 0.0214(19) 0.0005(18)
C30 0.048(2) 0.025(2) 0.023(2) 0.0047(19) 0.017(2) 0.009(2)
C31 0.054(3) 0.026(2) 0.034(3) 0.007(2) 0.023(2) 0.013(2)
C32 0.057(3) 0.028(2) 0.038(3) 0.000(2) 0.028(2) 0.013(2)
C33 0.052(3) 0.028(2) 0.027(2) 0.003(2) 0.024(2) 0.011(2)
C34 0.039(2) 0.020(2) 0.020(2) -0.0001(19) 0.016(2) 0.000(2)
C35 0.043(3) 0.033(2) 0.026(3) -0.004(2) 0.016(2) -0.007(2)
C36 0.093(5) 0.170(7) 0.047(4) -0.013(5) 0.007(4) -0.059(5)

loop_
_atom_type_symbol
_atom_type_description
_atom_type_scat_dispersion_real
_atom_type_scat_dispersion_imag
_atom_type_scat_source
C C 0.0033 0.0016 'International Tables Vol C Tables 4.2.6.8 and 6.1.1.4'
H H 0.0000 0.0000 'International Tables Vol C Tables 4.2.6.8 and 6.1.1.4'
N N 0.0061 0.0033 'International Tables Vol C Tables 4.2.6.8 and 6.1.1.4'
O O 0.0106 0.0060 'International Tables Vol C Tables 4.2.6.8 and 6.1.1.4'
Zn Zn 0.2839 1.4301 'International Tables Vol C Tables 4.2.6.8 and 6.1.1.4'

loop_
_geom_angle_atom_site_label_1
_geom_angle_atom_site_label_2
_geom_angle_atom_site_label_3
_geom_angle
_geom_angle_site_symmetry_1
_geom_angle_site_symmetry_3
C9 Zn1 O5 135.66(15) . .
C9 Zn1 N1 115.25(18) . .
O5 Zn1 N1 101.12(13) . .
C9 Zn1 N8 111.98(16) . .
O5 Zn1 N8 83.70(12) . .
N1 Zn1 N8 100.39(14) . .
C9 Zn1 Zn3 158.18(15) . .
O5 Zn1 Zn3 47.80(8) . .
N1 Zn1 Zn3 79.56(10) . .
N8 Zn1 Zn3 47.23(8) . .
O5 Zn2 O5 123.26(16) 2 .
O5 Zn2 N7 111.74(13) 2 .
O5 Zn2 N7 102.27(13) . .
O5 Zn2 N7 102.27(13) 2 2
O5 Zn2 N7 111.75(13) . 2
N7 Zn2 N7 104.3(2) . 2
O5 Zn2 Zn3 100.74(8) 2 .
O5 Zn2 Zn3 41.69(8) . .
N7 Zn2 Zn3 80.58(11) . .
N7 Zn2 Zn3 152.54(10) 2 .
O5 Zn2 Zn3 41.69(8) 2 2
O5 Zn2 Zn3 100.74(8) . 2
N7 Zn2 Zn3 152.54(10) . 2
N7 Zn2 Zn3 80.58(11) 2 2
Zn3 Zn2 Zn3 107.72(3) . 2
O5 Zn2 Zn5 102.27(8) 2 .
O5 Zn2 Zn5 35.46(8) . .
N7 Zn2 Zn5 137.29(11) . .
N7 Zn2 Zn5 92.44(10) 2 .
Zn3 Zn2 Zn5 68.055(17) . .
Zn3 Zn2 Zn5 68.063(17) 2 .
O5 Zn2 Zn5 35.45(8) 2 2
O5 Zn2 Zn5 102.27(8) . 2
N7 Zn2 Zn5 92.44(10) . 2
N7 Zn2 Zn5 137.29(11) 2 2
Zn3 Zn2 Zn5 68.062(17) . 2
Zn3 Zn2 Zn5 68.054(17) 2 2
Zn5 Zn2 Zn5 101.37(3) . 2
O6 Zn3 N2 113.47(13) 2 .
O6 Zn3 O5 102.92(12) 2 .
N2 Zn3 O5 109.14(14) . .
O6 Zn3 N8 129.08(13) 2 .
N2 Zn3 N8 107.70(15) . .
O5 Zn3 N8 90.18(12) . .
O6 Zn3 Zn1 148.36(8) 2 .
N2 Zn3 Zn1 88.80(11) . .
O5 Zn3 Zn1 46.58(8) . .
N8 Zn3 Zn1 56.27(10) . .
O6 Zn3 Zn2 81.40(8) 2 .
N2 Zn3 Zn2 148.87(11) . .
O5 Zn3 Zn2 39.73(8) . .
N8 Zn3 Zn2 78.39(10) . .
Zn1 Zn3 Zn2 68.903(17) . .
O6 Zn3 Zn4 35.83(8) 2 .
N2 Zn3 Zn4 100.28(11) . .
O5 Zn3 Zn4 76.51(8) . .
N8 Zn3 Zn4 151.70(11) . .
Zn1 Zn3 Zn4 121.53(2) . .
Zn2 Zn3 Zn4 75.45(2) . .
O6 Zn4 O6 123.26(15) . 2
O6 Zn4 N3 102.51(12) . .
O6 Zn4 N3 111.39(13) 2 .
O6 Zn4 N3 111.39(13) . 2
O6 Zn4 N3 102.50(13) 2 2
N3 Zn4 N3 104.6(2) . 2
O6 Zn4 Zn5 41.97(8) . .
O6 Zn4 Zn5 100.38(8) 2 .
N3 Zn4 Zn5 80.68(10) . .
N3 Zn4 Zn5 152.53(10) 2 .
O6 Zn4 Zn5 100.38(8) . 2
O6 Zn4 Zn5 41.97(8) 2 2
N3 Zn4 Zn5 152.53(10) . 2
N3 Zn4 Zn5 80.68(10) 2 2
Zn5 Zn4 Zn5 107.27(3) . 2
O6 Zn4 Zn3 102.43(8) . .
O6 Zn4 Zn3 35.18(8) 2 .
N3 Zn4 Zn3 92.30(11) . .
N3 Zn4 Zn3 137.29(10) 2 .
Zn5 Zn4 Zn3 67.935(17) . .
Zn5 Zn4 Zn3 67.942(17) 2 .
O6 Zn4 Zn3 35.18(8) . 2
O6 Zn4 Zn3 102.43(8) 2 2
N3 Zn4 Zn3 137.29(10) . 2
N3 Zn4 Zn3 92.29(11) 2 2
Zn5 Zn4 Zn3 67.944(17) . 2
Zn5 Zn4 Zn3 67.935(17) 2 2
Zn3 Zn4 Zn3 101.39(3) . 2
O5 Zn5 N6 113.01(14) . .
O5 Zn5 O6 103.28(11) . .
N6 Zn5 O6 110.30(15) . .
O5 Zn5 N4 129.18(13) . .
N6 Zn5 N4 107.42(14) . .
O6 Zn5 N4 89.81(13) . .
O5 Zn5 Zn6 148.86(9) . .
N6 Zn5 Zn6 89.19(11) . .
O6 Zn5 Zn6 46.63(7) . .
N4 Zn5 Zn6 56.15(11) . .
O5 Zn5 Zn4 81.52(8) . .
N6 Zn5 Zn4 150.11(12) . .
O6 Zn5 Zn4 39.81(8) . .
N4 Zn5 Zn4 78.28(10) . .
Zn6 Zn5 Zn4 69.328(17) . .
O5 Zn5 Zn2 36.16(9) . .
N6 Zn5 Zn2 100.32(11) . .
O6 Zn5 Zn2 76.73(7) . .
N4 Zn5 Zn2 151.98(10) . .
Zn6 Zn5 Zn2 121.63(2) . .
Zn4 Zn5 Zn2 75.680(18) . .
C27 Zn6 O6 134.25(16) . .
C27 Zn6 N5 116.89(19) . .
O6 Zn6 N5 101.31(13) . .
C27 Zn6 N4 111.28(19) . .
O6 Zn6 N4 83.76(12) . .
N5 Zn6 N4 100.24(14) . .
C27 Zn6 Zn5 157.29(18) . .
O6 Zn6 Zn5 48.14(8) . .
N5 Zn6 Zn5 79.16(11) . .
N4 Zn6 Zn5 47.31(8) . .
C7 O1 C8 114.2(6) . .
C7 O1' C8' 113.2(18) . .
C18 O2 C17 112.1(4) . .
C25 O3 C26 113.8(13) . .
C25 O3' C26' 102.5(9) . .
C36 O4 C35 113.7(5) . .
Zn5 O5 Zn2 108.38(14) . .
Zn5 O5 Zn1 126.57(14) . .
Zn2 O5 Zn1 111.69(13) . .
Zn5 O5 Zn3 121.57(13) . .
Zn2 O5 Zn3 98.58(12) . .
Zn1 O5 Zn3 85.62(11) . .
Zn3 O6 Zn4 108.98(13) 2 .
Zn3 O6 Zn6 126.13(15) 2 .
Zn4 O6 Zn6 112.43(13) . .
Zn3 O6 Zn5 121.16(13) 2 .
Zn4 O6 Zn5 98.22(13) . .
Zn6 O6 Zn5 85.22(10) . .
C5 N1 C1 118.8(4) . .
C5 N1 Zn1 111.7(3) . .
C1 N1 Zn1 129.4(3) . .
C1 N2 C6 117.3(4) . .
C1 N2 Zn3 124.6(3) . .
C6 N2 Zn3 118.0(3) . .
C11 N3 C15 119.8(4) . .
C11 N3 Zn4 127.5(3) . .
C15 N3 Zn4 112.5(3) . .
C11 N4 C16 115.8(4) . .
C11 N4 Zn5 128.3(3) . .
C16 N4 Zn5 111.5(3) . .
C11 N4 Zn6 106.3(3) . .
C16 N4 Zn6 108.4(2) . .
Zn5 N4 Zn6 76.54(12) . .
C23 N5 C19 118.5(4) . .
C23 N5 Zn6 111.2(3) . .
C19 N5 Zn6 130.1(3) . .
C19 N6 C24 118.2(4) . .
C19 N6 Zn5 124.3(3) . .
C24 N6 Zn5 117.0(3) . .
C33 N7 C29 118.9(4) . .
C33 N7 Zn2 112.9(3) . .
C29 N7 Zn2 127.9(3) . .
C29 N8 C34 115.5(4) . .
C29 N8 Zn3 128.5(3) . .
C34 N8 Zn3 112.4(3) . .
C29 N8 Zn1 104.3(3) . .
C34 N8 Zn1 108.6(3) . .
Zn3 N8 Zn1 76.51(11) . .
N2 C1 N1 117.3(4) . .
N2 C1 C2 124.4(4) . .
N1 C1 C2 118.3(4) . .
C3 C2 C1 120.2(5) . .
C3 C2 H2 119.9 . .
C1 C2 H2 119.9 . .
C2 C3 C4 120.2(5) . .
C2 C3 H3 119.9 . .
C4 C3 H3 119.9 . .
C5 C4 C3 116.6(5) . .
C5 C4 H4 121.7 . .
C3 C4 H4 121.7 . .
C4 C5 N1 125.7(5) . .
C4 C5 H5 117.1 . .
N1 C5 H5 117.1 . .
N2 C6 C7 112.2(4) . .
N2 C6 H6A 109.2 . .
C7 C6 H6A 109.2 . .
N2 C6 H6B 109.2 . .
C7 C6 H6B 109.2 . .
H6A C6 H6B 107.9 . .
O1' C7 C6 115.9(10) . .
O1 C7 C6 112.9(5) . .
O1 C7 H7AA 109.0 . .
C6 C7 H7AA 109.0 . .
O1 C7 H7AB 109.0 . .
C6 C7 H7AB 109.0 . .
H7AA C7 H7AB 107.8 . .
O1' C7 H7BC 108.3 . .
C6 C7 H7BC 108.3 . .
O1' C7 H7BD 108.3 . .
C6 C7 H7BD 108.3 . .
H7BC C7 H7BD 107.4 . .
O1 C8 H8A 109.5 . .
O1 C8 H8B 109.5 . .
H8A C8 H8B 109.5 . .
O1 C8 H8C 109.5 . .
H8A C8 H8C 109.5 . .
H8B C8 H8C 109.5 . .
O1' C8' H8'A 109.5 . .
O1' C8' H8'B 109.5 . .
H8'A C8' H8'B 109.5 . .
O1' C8' H8'C 109.5 . .
H8'A C8' H8'C 109.5 . .
H8'B C8' H8'C 109.5 . .
C10 C9 Zn1 112.1(3) . .
C10 C9 H9A 109.2 . .
Zn1 C9 H9A 109.2 . .
C10 C9 H9B 109.2 . .
Zn1 C9 H9B 109.2 . .
H9A C9 H9B 107.9 . .
C9 C10 H10A 109.5 . .
C9 C10 H10B 109.5 . .
H10A C10 H10B 109.5 . .
C9 C10 H10C 109.5 . .
H10A C10 H10C 109.5 . .
H10B C10 H10C 109.5 . .
N3 C11 N4 118.2(4) . .
N3 C11 C12 117.4(4) . .
N4 C11 C12 124.4(4) . .
C13 C12 C11 121.6(5) . .
C13 C12 H12 119.2 . .
C11 C12 H12 119.2 . .
C12 C13 C14 120.6(5) . .
C12 C13 H13 119.7 . .
C14 C13 H13 119.7 . .
C15 C14 C13 116.2(4) . .
C15 C14 H14 121.9 . .
C13 C14 H14 121.9 . .
N3 C15 C14 124.4(4) . .
N3 C15 H15 117.8 . .
C14 C15 H15 117.8 . .
N4 C16 C17 112.6(4) . .
N4 C16 H16A 109.1 . .
C17 C16 H16A 109.1 . .
N4 C16 H16B 109.1 . .
C17 C16 H16B 109.1 . .
H16A C16 H16B 107.8 . .
O2 C17 C16 106.4(4) . .
O2 C17 H17A 110.5 . .
C16 C17 H17A 110.5 . .
O2 C17 H17B 110.5 . .
C16 C17 H17B 110.5 . .
H17A C17 H17B 108.6 . .
O2 C18 H18A 109.5 . .
O2 C18 H18B 109.5 . .
H18A C18 H18B 109.5 . .
O2 C18 H18C 109.5 . .
H18A C18 H18C 109.5 . .
H18B C18 H18C 109.5 . .
N6 C19 N5 116.5(4) . .
N6 C19 C20 125.3(4) . .
N5 C19 C20 118.2(5) . .
C21 C20 C19 120.7(5) . .
C21 C20 H20 119.7 . .
C19 C20 H20 119.7 . .
C20 C21 C22 120.3(5) . .
C20 C21 H21 119.8 . .
C22 C21 H21 119.8 . .
C23 C22 C21 117.8(5) . .
C23 C22 H22 121.1 . .
C21 C22 H22 121.1 . .
C22 C23 N5 124.4(5) . .
C22 C23 H23 117.8 . .
N5 C23 H23 117.8 . .
N6 C24 C25 111.8(5) . .
N6 C24 H24A 109.2 . .
C25 C24 H24A 109.3 . .
N6 C24 H24B 109.2 . .
C25 C24 H24B 109.2 . .
H24A C24 H24B 107.9 . .
O3' C25 C24 105.2(8) . .
O3 C25 C24 114.0(9) . .
O3 C25 H25A 108.8 . .
C24 C25 H25A 108.8 . .
O3 C25 H25B 108.8 . .
C24 C25 H25B 108.8 . .
H25A C25 H25B 107.6 . .
O3' C25 H25C 110.7 . .
C24 C25 H25C 110.7 . .
O3' C25 H25D 110.7 . .
C24 C25 H25D 110.7 . .
H25C C25 H25D 108.8 . .
O3 C26 H26A 111.7 . .
O3 C26 H26B 105.9 . .
H26A C26 H26B 109.5 . .
O3 C26 H26C 110.7 . .
H26A C26 H26C 109.5 . .
H26B C26 H26C 109.5 . .
O3' C26' H26D 109.9 . .
O3' C26' H26E 111.2 . .
H26D C26' H26E 109.5 . .
O3' C26' H26F 107.3 . .
H26D C26' H26F 109.4 . .
H26E C26' H26F 109.5 . .
C28 C27 Zn6 115.7(4) . .
C28' C27 Zn6 124.6(7) . .
C28 C27 H27A 108.4 . .
Zn6 C27 H27A 108.4 . .
C28 C27 H27B 108.4 . .
Zn6 C27 H27B 108.4 . .
H27A C27 H27B 107.4 . .
C28' C27 H27C 106.2 . .
Zn6 C27 H27C 106.2 . .
C28' C27 H27D 106.2 . .
Zn6 C27 H27D 106.2 . .
H27C C27 H27D 106.4 . .
C27 C28 H28A 109.5 . .
C27 C28 H28B 109.5 . .
H28A C28 H28B 109.5 . .
C27 C28 H28C 109.5 . .
H28A C28 H28C 109.5 . .
H28B C28 H28C 109.5 . .
C27 C28' H28D 109.5 . .
C27 C28' H28E 109.5 . .
H28D C28' H28E 109.5 . .
C27 C28' H28F 109.5 . .
H28D C28' H28F 109.5 . .
H28E C28' H28F 109.5 . .
N8 C29 N7 118.3(4) . .
N8 C29 C30 123.4(4) . .
N7 C29 C30 118.2(4) . .
C31 C30 C29 121.1(5) . .
C31 C30 H30 119.4 . .
C29 C30 H30 119.4 . .
C30 C31 C32 119.7(5) . .
C30 C31 H31 120.2 . .
C32 C31 H31 120.2 . .
C33 C32 C31 117.1(5) . .
C33 C32 H32 121.5 . .
C31 C32 H32 121.5 . .
N7 C33 C32 125.0(5) . .
N7 C33 H33 117.5 . .
C32 C33 H33 117.5 . .
N8 C34 C35 113.5(4) . .
N8 C34 H34A 108.9 . .
C35 C34 H34A 108.9 . .
N8 C34 H34B 108.9 . .
C35 C34 H34B 108.9 . .
H34A C34 H34B 107.7 . .
O4 C35 C34 106.1(4) . .
O4 C35 H35A 110.5 . .
C34 C35 H35A 110.5 . .
O4 C35 H35B 110.5 . .
C34 C35 H35B 110.5 . .
H35A C35 H35B 108.7 . .
O4 C36 H36A 109.5 . .
O4 C36 H36B 109.5 . .
H36A C36 H36B 109.5 . .
O4 C36 H36C 109.5 . .
H36A C36 H36C 109.5 . .
H36B C36 H36C 109.5 . .

loop_
_geom_bond_atom_site_label_1
_geom_bond_atom_site_label_2
_geom_bond_distance
_geom_bond_site_symmetry_2
Zn1 C9 1.978(4) .
Zn1 O5 1.989(3) .
Zn1 N1 2.072(4) .
Zn1 N8 2.335(3) .
Zn1 Zn3 2.7297(7) .
Zn2 O5 1.949(3) 2
Zn2 O5 1.949(3) .
Zn2 N7 2.047(4) .
Zn2 N7 2.047(4) 2
Zn2 Zn3 3.0155(7) .
Zn2 Zn3 3.0156(7) 2
Zn2 Zn5 3.1351(6) .
Zn2 Zn5 3.1351(7) 2
Zn3 O6 1.918(3) 2
Zn3 N2 1.966(4) .
Zn3 O5 2.028(3) .
Zn3 N8 2.061(3) .
Zn3 Zn4 3.1474(7) .
Zn4 O6 1.949(3) .
Zn4 O6 1.949(3) 2
Zn4 N3 2.060(4) .
Zn4 N3 2.060(4) 2
Zn4 Zn5 3.0120(6) .
Zn4 Zn5 3.0120(6) 2
Zn4 Zn3 3.1474(7) 2
Zn5 O5 1.916(3) .
Zn5 N6 1.972(4) .
Zn5 O6 2.035(3) .
Zn5 N4 2.058(3) .
Zn5 Zn6 2.7228(8) .
Zn6 C27 1.969(5) .
Zn6 O6 1.986(3) .
Zn6 N5 2.068(4) .
Zn6 N4 2.325(4) .
O1 C7 1.368(7) .
O1 C8 1.447(10) .
O1' C7 1.210(15) .
O1' C8' 1.41(3) .
O2 C18 1.397(7) .
O2 C17 1.405(5) .
O3 C25 1.406(2) .
O3 C26 1.415(2) .
O3' C25 1.403(2) .
O3' C26' 1.552(17) .
O4 C36 1.412(2) .
O4 C35 1.417(6) .
O6 Zn3 1.918(3) 2
N1 C5 1.351(6) .
N1 C1 1.375(5) .
N2 C1 1.337(6) .
N2 C6 1.464(5) .
N3 C11 1.356(5) .
N3 C15 1.362(5) .
N4 C11 1.365(5) .
N4 C16 1.475(5) .
N5 C23 1.366(6) .
N5 C19 1.388(6) .
N6 C19 1.328(6) .
N6 C24 1.463(6) .
N7 C33 1.347(6) .
N7 C29 1.363(6) .
N8 C29 1.356(5) .
N8 C34 1.480(5) .
C1 C2 1.425(7) .
C2 C3 1.363(7) .
C2 H2 0.9500 .
C3 C4 1.421(7) .
C3 H3 0.9500 .
C4 C5 1.333(7) .
C4 H4 0.9500 .
C5 H5 0.9500 .
C6 C7 1.509(7) .
C6 H6A 0.9900 .
C6 H6B 0.9900 .
C7 H7AA 0.9900 .
C7 H7AB 0.9900 .
C7 H7BC 0.9900 .
C7 H7BD 0.9900 .
C8 H8A 0.9800 .
C8 H8B 0.9800 .
C8 H8C 0.9800 .
C8' H8'A 0.9800 .
C8' H8'B 0.9800 .
C8' H8'C 0.9800 .
C9 C10 1.537(2) .
C9 H9A 0.9900 .
C9 H9B 0.9900 .
C10 H10A 0.9800 .
C10 H10B 0.9800 .
C10 H10C 0.9800 .
C11 C12 1.422(6) .
C12 C13 1.354(6) .
C12 H12 0.9500 .
C13 C14 1.394(7) .
C13 H13 0.9500 .
C14 C15 1.368(6) .
C14 H14 0.9500 .
C15 H15 0.9500 .
C16 C17 1.536(2) .
C16 H16A 0.9900 .
C16 H16B 0.9900 .
C17 H17A 0.9900 .
C17 H17B 0.9900 .
C18 H18A 0.9800 .
C18 H18B 0.9800 .
C18 H18C 0.9800 .
C19 C20 1.417(7) .
C20 C21 1.357(7) .
C20 H20 0.9500 .
C21 C22 1.402(7) .
C21 H21 0.9500 .
C22 C23 1.339(7) .
C22 H22 0.9500 .
C23 H23 0.9500 .
C24 C25 1.577(9) .
C24 H24A 0.9900 .
C24 H24B 0.9900 .
C25 H25A 0.9900 .
C25 H25B 0.9900 .
C25 H25C 0.9900 .
C25 H25D 0.9900 .
C26 H26A 0.9801 .
C26 H26B 0.9799 .
C26 H26C 0.9797 .
C26' H26D 0.9800 .
C26' H26E 0.9799 .
C26' H26F 0.9803 .
C27 C28 1.536(2) .
C27 C28' 1.539(2) .
C27 H27A 0.9900 .
C27 H27B 0.9900 .
C27 H27C 0.9900 .
C27 H27D 0.9900 .
C28 H28A 0.9800 .
C28 H28B 0.9800 .
C28 H28C 0.9800 .
C28' H28D 0.9800 .
C28' H28E 0.9800 .
C28' H28F 0.9800 .
C29 C30 1.418(6) .
C30 C31 1.367(6) .
C30 H30 0.9500 .
C31 C32 1.388(7) .
C31 H31 0.9500 .
C32 C33 1.360(6) .
C32 H32 0.9500 .
C33 H33 0.9500 .
C34 C35 1.494(6) .
C34 H34A 0.9900 .
C34 H34B 0.9900 .
C35 H35A 0.9900 .
C35 H35B 0.9900 .
C36 H36A 0.9800 .
C36 H36B 0.9800 .
C36 H36C 0.9800 .
